data_7720737
loop_
_publ_author_name
'Shaw, Ashwini Kumari'
'Shukla, Nitin'
'Patra, Ashis K.'

_publ_section_title
;
 Rational design and evaluation of the sensing mechanism of a
 europium(III)-based luminescent turn-ON chemosensor for citrate.
;
_journal_issue 16
_journal_name_full 'Dalton transactions (Cambridge, England : 2003)'
_journal_page_first 6545
_journal_page_last 6557
_journal_paper_doi 10.1039/d5dt02901e
_journal_volume 55
_journal_year 2026
_chemical_formula_moiety 'C28 H28 N6 O6'
_chemical_formula_sum 'C28 H28 N6 O6'
_chemical_formula_weight 544.56
_chemical_name_systematic EDTAQUIN
_space_group_crystal_system monoclinic
_space_group_IT_number 14
_space_group_name_Hall '-P 2yn'
_space_group_name_H-M_alt 'P 1 21/n 1'
_atom_sites_solution_hydrogens geom
_atom_sites_solution_primary iterative
_audit_creation_date 2025-09-16
_audit_creation_method
;
Olex2 1.5-alpha
(compiled 2023.11.24 svn.r209d9fb2 for OlexSys, GUI svn.r6869)
;
_audit_update_record
;
2025-09-16 deposited with the CCDC.	2026-03-19 downloaded from the CCDC.
;
_cell_angle_alpha 90
_cell_angle_beta 106.143(2)
_cell_angle_gamma 90
_cell_formula_units_Z 2
_cell_length_a 11.0077(7)
_cell_length_b 7.3991(5)
_cell_length_c 15.8713(11)
_cell_measurement_reflns_used 5313
_cell_measurement_temperature 273.15
_cell_measurement_theta_max 28.32
_cell_measurement_theta_min 2.63
_cell_volume 1241.70(14)
_computing_cell_refinement 'SAINT V8.41 (?, 2016)'
_computing_data_reduction 'SAINT V8.41 (?, 2016)'
_computing_molecular_graphics 'Olex2 1.5-alpha (Dolomanov et al., 2009)'
_computing_publication_material 'Olex2 1.5-alpha (Dolomanov et al., 2009)'
_computing_structure_refinement 'SHELXL 2018/3 (Sheldrick, 2015)'
_computing_structure_solution 'olex2.solve 1.5-alpha (Bourhis et al., 2015)'
_diffrn_ambient_temperature 273.15
_diffrn_detector 'Bruker APEX2 area detector'
_diffrn_detector_area_resol_mean 7.9
_diffrn_detector_type 'CCD area detector'
_diffrn_measured_fraction_theta_full 0.998
_diffrn_measured_fraction_theta_max 0.998
_diffrn_measurement_device 'three-circle diffractometer'
_diffrn_measurement_device_type 'Bruker APEX-II CCD'
_diffrn_measurement_method '\f and \w scans'
_diffrn_radiation_monochromator 'mirror optics'
_diffrn_radiation_probe x-ray
_diffrn_radiation_type MoK\a
_diffrn_radiation_wavelength 0.71073
_diffrn_reflns_av_R_equivalents 0.0581
_diffrn_reflns_av_unetI/netI 0.0335
_diffrn_reflns_Laue_measured_fraction_full 0.998
_diffrn_reflns_Laue_measured_fraction_max 0.998
_diffrn_reflns_limit_h_max 13
_diffrn_reflns_limit_h_min -13
_diffrn_reflns_limit_k_max 8
_diffrn_reflns_limit_k_min -8
_diffrn_reflns_limit_l_max 18
_diffrn_reflns_limit_l_min -18
_diffrn_reflns_number 17658
_diffrn_reflns_point_group_measured_fraction_full 0.998
_diffrn_reflns_point_group_measured_fraction_max 0.998
_diffrn_reflns_theta_full 25.047
_diffrn_reflns_theta_max 25.047
_diffrn_reflns_theta_min 3.060
_diffrn_source 'microfocus sealed X-ray tube'
_diffrn_source_current 1.0
_diffrn_source_power 0.05
_diffrn_source_type 'Incoatec I\ms'
_diffrn_source_voltage 50.0
_diffrn_standards_number 0
_exptl_absorpt_coefficient_mu 0.105
_exptl_absorpt_correction_T_max 0.7457
_exptl_absorpt_correction_T_min 0.6819
_exptl_absorpt_correction_type none
_exptl_absorpt_process_details
;
SADABS-2016/2 (Bruker,2016/2) was used for absorption correction.
wR2(int) was 0.1291 before and 0.0653 after correction.
The Ratio of minimum to maximum transmission is 0.9144.
The \l/2 correction factor is Not present.
;
_exptl_crystal_colour 'clear light white'
_exptl_crystal_colour_lustre clear
_exptl_crystal_colour_modifier light
_exptl_crystal_colour_primary white
_exptl_crystal_density_diffrn 1.456
_exptl_crystal_description needle
_exptl_crystal_F_000 572
_exptl_crystal_preparation 'Layering DMF:ETHER'
_exptl_crystal_recrystallization_method 'Layering DMF:ETHER'
_exptl_crystal_size_max 0.2
_exptl_crystal_size_mid 0.2
_exptl_crystal_size_min 0.2
_refine_diff_density_max 0.357
_refine_diff_density_min -0.329
_refine_diff_density_rms 0.073
_refine_ls_extinction_method none
_refine_ls_goodness_of_fit_ref 1.224
_refine_ls_hydrogen_treatment mixed
_refine_ls_matrix_type full
_refine_ls_number_parameters 183
_refine_ls_number_reflns 2192
_refine_ls_number_restraints 0
_refine_ls_restrained_S_all 1.224
_refine_ls_R_factor_all 0.0902
_refine_ls_R_factor_gt 0.0812
_refine_ls_shift/su_max 0.000
_refine_ls_shift/su_mean 0.000
_refine_ls_structure_factor_coef Fsqd
_refine_ls_weighting_details 'w=1/[\s^2^(Fo^2^)+(0.0316P)^2^+3.5793P] where P=(Fo^2^+2Fc^2^)/3'
_refine_ls_weighting_scheme calc
_refine_ls_wR_factor_gt 0.1530
_refine_ls_wR_factor_ref 0.1570
_reflns_Friedel_coverage 0.000
_reflns_number_gt 1975
_reflns_number_total 2192
_reflns_threshold_expression 'I > 2\s(I)'
_cod_data_source_file d5dt02901e2.cif
_cod_data_source_block 21octa_0m_a
_cod_depositor_comments 'Adding full bibliography for 7720737.cif.'
_cod_database_code 7720737
_shelx_shelxl_version_number 2018/3
_shelx_space_group_comment
;
The symmetry employed for this shelxl refinement is uniquely defined
by the following loop, which should always be used as a source of
symmetry information in preference to the above space-group names.
They are only intended as comments.
;
_shelx_estimated_absorpt_t_max 0.979
_shelx_estimated_absorpt_t_min 0.979
_olex2_refinement_description
;
1. Fixed Uiso
 At 1.2 times of:
  All C(H) groups, All C(H,H) groups, All N(H) groups
 At 1.5 times of:
  All O(H) groups
2.a Secondary CH2 refined with riding coordinates:
 C11(H11A,H11B), C12(H12A,H12B), C14(H14A,H14B)
2.b Aromatic/amide H refined with riding coordinates:
 N2(H2A), C6(H6), C7(H7), C8(H8), C9(H9), C3(H3), C5(H5)
2.c Idealised tetrahedral OH refined as rotating group with stretchable bonds:
 O2(H2)
;
_olex2_exptl_crystal_mounting_method 'Glass ring'
_olex2_submission_original_sample_id EDTAQUIN
_olex2_submission_special_instructions 'No special instructions were received'

loop_
_space_group_symop_operation_xyz
'x, y, z'
'-x+1/2, y+1/2, -z+1/2'
'-x, -y, -z'
'x-1/2, -y-1/2, z-1/2'

loop_
_atom_site_label
_atom_site_type_symbol
_atom_site_fract_x
_atom_site_fract_y
_atom_site_fract_z
_atom_site_U_iso_or_equiv
_atom_site_adp_type
_atom_site_occupancy
_atom_site_site_symmetry_order
_atom_site_calc_flag
_atom_site_refinement_flags_posn
_atom_site_refinement_flags_adp
_atom_site_refinement_flags_occupancy
_atom_site_disorder_assembly
_atom_site_disorder_group
O1 O 0.1631(2) 1.0369(3) 0.44484(15) 0.0174(6) Uani 1 1 d . . . . .
O3 O 0.3578(2) 0.4246(3) 0.43067(17) 0.0240(6) Uani 1 1 d . . . . .
O2 O 0.1090(2) 1.2016(3) 0.32175(15) 0.0187(6) Uani 1 1 d . . . . .
H2 H 0.056(4) 1.251(5) 0.3464(17) 0.028 Uiso 1 1 calc R U . . .
N1 N 0.0576(3) 0.6203(4) 0.62282(18) 0.0156(6) Uani 1 1 d . . . . .
N2 N 0.2620(3) 0.6615(4) 0.47961(18) 0.0164(6) Uani 1 1 d . . . . .
H2A H 0.249779 0.776040 0.473220 0.020 Uiso 1 1 calc R U . . .
N3 N 0.3766(3) 0.9093(4) 0.40275(19) 0.0163(6) Uani 1 1 d . . . . .
C2 C 0.1587(3) 0.3302(5) 0.6226(2) 0.0156(7) Uani 1 1 d . . . . .
C1 C 0.0801(3) 0.4467(5) 0.6542(2) 0.0164(8) Uani 1 1 d . . . . .
C6 C 0.0232(3) 0.3858(5) 0.7184(2) 0.0202(8) Uani 1 1 d . . . . .
H6 H -0.029793 0.462343 0.738441 0.024 Uiso 1 1 calc R U . . .
C7 C 0.0458(3) 0.2143(5) 0.7513(2) 0.0208(8) Uani 1 1 d . . . . .
H7 H 0.010183 0.175750 0.794961 0.025 Uiso 1 1 calc R U . . .
C8 C 0.1229(3) 0.0960(5) 0.7192(2) 0.0213(8) Uani 1 1 d . . . . .
H8 H 0.136416 -0.021217 0.740986 0.026 Uiso 1 1 calc R U . . .
C9 C 0.1776(3) 0.1514(5) 0.6570(2) 0.0185(8) Uani 1 1 d . . . . .
H9 H 0.228198 0.071666 0.636467 0.022 Uiso 1 1 calc R U . . .
C3 C 0.2196(3) 0.3966(5) 0.5618(2) 0.0178(8) Uani 1 1 d . . . . .
H3 H 0.271705 0.321706 0.540077 0.021 Uiso 1 1 calc R U . . .
C4 C 0.2011(3) 0.5744(5) 0.5351(2) 0.0161(7) Uani 1 1 d . . . . .
C5 C 0.1148(3) 0.6793(5) 0.5664(2) 0.0162(7) Uani 1 1 d . . . . .
H5 H 0.098041 0.796737 0.545528 0.019 Uiso 1 1 calc R U . . .
C10 C 0.3378(3) 0.5866(5) 0.4350(2) 0.0162(8) Uani 1 1 d . . . . .
C11 C 0.4001(3) 0.7214(5) 0.3882(2) 0.0166(8) Uani 1 1 d . . . . .
H11A H 0.490654 0.700914 0.406642 0.020 Uiso 1 1 calc R U . . .
H11B H 0.370964 0.697542 0.325666 0.020 Uiso 1 1 calc R U . . .
C12 C 0.2799(3) 1.0048(5) 0.3378(2) 0.0191(8) Uani 1 1 d . . . . .
H12A H 0.241006 0.922689 0.290333 0.023 Uiso 1 1 calc R U . . .
H12B H 0.318760 1.102199 0.313656 0.023 Uiso 1 1 calc R U . . .
C13 C 0.1780(3) 1.0827(5) 0.3751(2) 0.0140(7) Uani 1 1 d . . . . .
C14 C 0.4848(3) 1.0157(5) 0.4512(2) 0.0155(7) Uani 1 1 d . . . . .
H14A H 0.466899 1.142947 0.438993 0.019 Uiso 1 1 calc R U . . .
H14B H 0.557805 0.984397 0.431302 0.019 Uiso 1 1 calc R U . . .

loop_
_atom_site_aniso_label
_atom_site_aniso_U_11
_atom_site_aniso_U_22
_atom_site_aniso_U_33
_atom_site_aniso_U_23
_atom_site_aniso_U_13
_atom_site_aniso_U_12
O1 0.0220(13) 0.0142(12) 0.0191(13) 0.0034(10) 0.0108(10) 0.0037(10)
O3 0.0276(14) 0.0132(13) 0.0345(15) -0.0019(12) 0.0140(12) 0.0041(11)
O2 0.0198(13) 0.0206(13) 0.0180(12) 0.0058(11) 0.0090(10) 0.0091(11)
N1 0.0147(14) 0.0157(15) 0.0173(15) 0.0017(12) 0.0058(12) 0.0029(12)
N2 0.0183(15) 0.0119(14) 0.0201(15) 0.0005(12) 0.0070(12) 0.0027(12)
N3 0.0128(14) 0.0152(15) 0.0196(15) -0.0020(12) 0.0024(12) 0.0046(12)
C2 0.0140(17) 0.0161(17) 0.0144(17) -0.0030(14) 0.0002(13) -0.0024(14)
C1 0.0128(16) 0.0177(18) 0.0146(17) 0.0006(14) -0.0032(13) -0.0013(14)
C6 0.0153(17) 0.0243(19) 0.0217(19) 0.0012(16) 0.0061(15) 0.0002(16)
C7 0.0209(19) 0.024(2) 0.0170(18) 0.0062(16) 0.0047(15) -0.0021(16)
C8 0.0209(18) 0.0180(18) 0.0211(19) 0.0031(16) -0.0006(15) -0.0002(16)
C9 0.0161(17) 0.0133(17) 0.0235(19) -0.0022(15) 0.0009(15) 0.0025(15)
C3 0.0180(18) 0.0153(18) 0.0193(18) -0.0030(15) 0.0040(14) 0.0022(15)
C4 0.0144(17) 0.0149(17) 0.0176(17) -0.0022(15) 0.0020(14) -0.0006(14)
C5 0.0144(17) 0.0115(16) 0.0201(18) 0.0018(14) 0.0003(14) 0.0026(14)
C10 0.0141(17) 0.0150(18) 0.0175(18) -0.0037(15) 0.0010(14) 0.0007(14)
C11 0.0141(17) 0.0181(18) 0.0187(17) -0.0053(15) 0.0065(14) 0.0034(14)
C12 0.0167(17) 0.0237(19) 0.0163(17) -0.0014(15) 0.0034(14) 0.0035(16)
C13 0.0120(16) 0.0155(17) 0.0128(16) -0.0025(14) 0.0006(13) -0.0021(14)
C14 0.0139(16) 0.0144(17) 0.0176(18) 0.0006(14) 0.0033(14) -0.0007(14)

loop_
_atom_type_symbol
_atom_type_description
_atom_type_scat_dispersion_real
_atom_type_scat_dispersion_imag
_atom_type_scat_source
C C 0.0033 0.0016 'International Tables Vol C Tables 4.2.6.8 and 6.1.1.4'
H H 0.0000 0.0000 'International Tables Vol C Tables 4.2.6.8 and 6.1.1.4'
N N 0.0061 0.0033 'International Tables Vol C Tables 4.2.6.8 and 6.1.1.4'
O O 0.0106 0.0060 'International Tables Vol C Tables 4.2.6.8 and 6.1.1.4'

loop_
_geom_angle_atom_site_label_1
_geom_angle_atom_site_label_2
_geom_angle_atom_site_label_3
_geom_angle
_geom_angle_site_symmetry_1
_geom_angle_site_symmetry_3
_geom_angle_publ_flag
C13 O2 H2 109.5 . . ?
C5 N1 C1 119.2(3) . . ?
C4 N2 H2A 116.1 . . ?
C10 N2 H2A 116.1 . . ?
C10 N2 C4 127.8(3) . . ?
C11 N3 C14 116.7(3) . . ?
C12 N3 C11 119.1(3) . . ?
C12 N3 C14 116.4(3) . . ?
C1 C2 C9 118.1(3) . . ?
C3 C2 C1 119.2(3) . . ?
C3 C2 C9 122.7(3) . . ?
N1 C1 C2 120.6(3) . . ?
N1 C1 C6 119.3(3) . . ?
C2 C1 C6 120.1(3) . . ?
C1 C6 H6 119.9 . . ?
C7 C6 C1 120.1(3) . . ?
C7 C6 H6 119.9 . . ?
C6 C7 H7 120.0 . . ?
C6 C7 C8 120.1(3) . . ?
C8 C7 H7 120.0 . . ?
C7 C8 H8 119.7 . . ?
C9 C8 C7 120.7(3) . . ?
C9 C8 H8 119.7 . . ?
C2 C9 H9 119.6 . . ?
C8 C9 C2 120.9(3) . . ?
C8 C9 H9 119.6 . . ?
C2 C3 H3 120.5 . . ?
C4 C3 C2 119.0(3) . . ?
C4 C3 H3 120.5 . . ?
N2 C4 C5 116.9(3) . . ?
C3 C4 N2 125.1(3) . . ?
C3 C4 C5 118.0(3) . . ?
N1 C5 C4 123.7(3) . . ?
N1 C5 H5 118.1 . . ?
C4 C5 H5 118.1 . . ?
O3 C10 N2 125.2(3) . . ?
O3 C10 C11 120.3(3) . . ?
N2 C10 C11 114.6(3) . . ?
N3 C11 C10 115.4(3) . . ?
N3 C11 H11A 108.4 . . ?
N3 C11 H11B 108.4 . . ?
C10 C11 H11A 108.4 . . ?
C10 C11 H11B 108.4 . . ?
H11A C11 H11B 107.5 . . ?
N3 C12 H12A 109.1 . . ?
N3 C12 H12B 109.1 . . ?
N3 C12 C13 112.7(3) . . ?
H12A C12 H12B 107.8 . . ?
C13 C12 H12A 109.1 . . ?
C13 C12 H12B 109.1 . . ?
O1 C13 O2 125.3(3) . . ?
O1 C13 C12 123.5(3) . . ?
O2 C13 C12 111.3(3) . . ?
N3 C14 C14 112.0(3) . 3_676 ?
N3 C14 H14A 109.2 . . ?
N3 C14 H14B 109.2 . . ?
C14 C14 H14A 109.2 3_676 . ?
C14 C14 H14B 109.2 3_676 . ?
H14A C14 H14B 107.9 . . ?

loop_
_geom_bond_atom_site_label_1
_geom_bond_atom_site_label_2
_geom_bond_distance
_geom_bond_site_symmetry_2
_geom_bond_publ_flag
O1 C13 1.212(4) . ?
O3 C10 1.225(4) . ?
O2 H2 0.87(4) . ?
O2 C13 1.307(4) . ?
N1 C1 1.375(4) . ?
N1 C5 1.305(4) . ?
N2 H2A 0.8600 . ?
N2 C4 1.403(4) . ?
N2 C10 1.354(4) . ?
N3 C11 1.445(4) . ?
N3 C12 1.444(4) . ?
N3 C14 1.455(4) . ?
C2 C1 1.409(5) . ?
C2 C9 1.424(5) . ?
C2 C3 1.407(5) . ?
C1 C6 1.411(5) . ?
C6 H6 0.9300 . ?
C6 C7 1.368(5) . ?
C7 H7 0.9300 . ?
C7 C8 1.410(5) . ?
C8 H8 0.9300 . ?
C8 C9 1.356(5) . ?
C9 H9 0.9300 . ?
C3 H3 0.9300 . ?
C3 C4 1.380(5) . ?
C4 C5 1.420(5) . ?
C5 H5 0.9300 . ?
C10 C11 1.516(5) . ?
C11 H11A 0.9700 . ?
C11 H11B 0.9700 . ?
C12 H12A 0.9700 . ?
C12 H12B 0.9700 . ?
C12 C13 1.519(5) . ?
C14 C14 1.510(6) 3_676 ?
C14 H14A 0.9700 . ?
C14 H14B 0.9700 . ?

loop_
_geom_torsion_atom_site_label_1
_geom_torsion_atom_site_label_2
_geom_torsion_atom_site_label_3
_geom_torsion_atom_site_label_4
_geom_torsion
_geom_torsion_site_symmetry_1
_geom_torsion_site_symmetry_2
_geom_torsion_site_symmetry_3
_geom_torsion_site_symmetry_4
_geom_torsion_publ_flag
O3 C10 C11 N3 -175.9(3) . . . . ?
N1 C1 C6 C7 -179.1(3) . . . . ?
N2 C4 C5 N1 -175.3(3) . . . . ?
N2 C10 C11 N3 4.1(4) . . . . ?
N3 C12 C13 O1 -15.7(5) . . . . ?
N3 C12 C13 O2 165.3(3) . . . . ?
C2 C1 C6 C7 1.1(5) . . . . ?
C2 C3 C4 N2 175.6(3) . . . . ?
C2 C3 C4 C5 -3.7(5) . . . . ?
C1 N1 C5 C4 -0.4(5) . . . . ?
C1 C2 C9 C8 -0.9(5) . . . . ?
C1 C2 C3 C4 0.2(5) . . . . ?
C1 C6 C7 C8 -2.0(5) . . . . ?
C6 C7 C8 C9 1.4(5) . . . . ?
C7 C8 C9 C2 0.1(5) . . . . ?
C9 C2 C1 N1 -179.5(3) . . . . ?
C9 C2 C1 C6 0.3(5) . . . . ?
C9 C2 C3 C4 -176.8(3) . . . . ?
C3 C2 C1 N1 3.5(5) . . . . ?
C3 C2 C1 C6 -176.8(3) . . . . ?
C3 C2 C9 C8 176.1(3) . . . . ?
C3 C4 C5 N1 4.0(5) . . . . ?
C4 N2 C10 O3 6.0(6) . . . . ?
C4 N2 C10 C11 -173.9(3) . . . . ?
C5 N1 C1 C2 -3.4(5) . . . . ?
C5 N1 C1 C6 176.9(3) . . . . ?
C10 N2 C4 C3 7.8(5) . . . . ?
C10 N2 C4 C5 -172.9(3) . . . . ?
C11 N3 C12 C13 121.7(3) . . . . ?
C11 N3 C14 C14 -79.5(4) . . . 3_676 ?
C12 N3 C11 C10 -98.6(4) . . . . ?
C12 N3 C14 C14 131.5(4) . . . 3_676 ?
C14 N3 C11 C10 113.3(3) . . . . ?
C14 N3 C12 C13 -90.1(4) . . . . ?
